data_4134146
loop_
_publ_author_name
'de Gombert, Antoine'
'McKay, Alasdair I.'
'Davis, Christopher J.'
'Wheelhouse, Katherine M.'
'Willis, Michael C.'

_publ_section_title
;
 Mechanistic Studies of the Palladium-Catalyzed Desulfinative
 Cross-Coupling of Aryl Bromides and (Hetero)Aryl Sulfinate Salts.
;
_journal_issue 7
_journal_name_full 'Journal of the American Chemical Society'
_journal_page_first 3564
_journal_page_last 3576
_journal_paper_doi 10.1021/jacs.9b13260
_journal_volume 142
_journal_year 2020
_chemical_formula_moiety 'C47.95 H75.95 Br0.15 F O1.7 P2 Pd S0.85'
_chemical_formula_sum 'C47.95 H75.95 Br0.15 F O1.7 P2 Pd S0.85'
_chemical_formula_weight 906.21
_chemical_name_common (4-F-C6H4)Pd(PCy3)2(SO2C6H4Me)
_space_group_crystal_system orthorhombic
_space_group_IT_number 19
_space_group_name_Hall 'P 2ac 2ab'
_space_group_name_H-M_alt 'P 21 21 21'
_atom_sites_solution_hydrogens geom
_atom_sites_solution_primary dual
_audit_creation_date 2019-11-08
_audit_creation_method
;
Olex2 1.2
(compiled 2018.05.29 svn.r3508 for OlexSys, GUI svn.r5506)
;
_cell_angle_alpha 90
_cell_angle_beta 90
_cell_angle_gamma 90
_cell_formula_units_Z 4
_cell_length_a 9.7818(3)
_cell_length_b 13.9735(4)
_cell_length_c 33.9579(9)
_cell_measurement_reflns_used 9691
_cell_measurement_temperature 169.98(10)
_cell_measurement_theta_max 28.1110
_cell_measurement_theta_min 1.8810
_cell_volume 4641.6(2)
_computing_cell_refinement 'CrysAlisPro 1.171.40.12b (Rigaku OD, 2018)'
_computing_data_collection 'CrysAlisPro 1.171.40.12b (Rigaku OD, 2018)'
_computing_data_reduction 'CrysAlisPro 1.171.40.12b (Rigaku OD, 2018)'
_computing_molecular_graphics 'Olex2 (Dolomanov et al., 2009)'
_computing_publication_material 'Olex2 (Dolomanov et al., 2009)'
_computing_structure_refinement 'ShelXL (Sheldrick, 2015)'
_computing_structure_solution 'ShelXT (Sheldrick, 2015)'
_diffrn_ambient_environment N~2~
_diffrn_ambient_temperature 169.98(10)
_diffrn_detector 'CCD plate'
_diffrn_measured_fraction_theta_full 0.999
_diffrn_measured_fraction_theta_max 0.999
_diffrn_measurement_details
;
List of Runs (angles in degrees, time in seconds):

  # Type    Start    End  Width  t~exp~   \w     \q     \k     \f   Frames
--------------------------------------------------------------------------
  1  \w      4.00  44.00   0.50   17.60    --   20.00  54.00 150.00   80
  2  \w    -71.00 -45.00   0.50   17.60    --   20.00  54.00 -60.00   52
  3  \w    -34.00  35.00   0.50   17.60    --   20.00  54.00 -60.00  138
  4  \w    -74.00 107.00   0.50   17.60    --   20.00  54.00  60.00  362
  5  \w    -13.00  12.00   0.50   17.60    --   20.00  54.00 -30.00   50
  6  \w    -71.00 -44.00   0.50   17.60    --   20.00  54.00   0.00   54
  7  \w     11.00  36.00   0.50   17.60    --   20.00  54.00   0.00   50
  8  \w    -70.00 -45.00   0.50   17.60    --   20.00  54.00 150.00   50
;
_diffrn_measurement_device 'two-circle diffractometer'
_diffrn_measurement_device_type 'XtaLAB Mini II'
_diffrn_measurement_method '\w scans'
_diffrn_orient_matrix_type 'CrysAlisPro convention (1999,Acta A55,543-557)'
_diffrn_orient_matrix_UB_11 -0.0022644000
_diffrn_orient_matrix_UB_12 0.0266045000
_diffrn_orient_matrix_UB_13 0.0177809000
_diffrn_orient_matrix_UB_21 -0.0138286000
_diffrn_orient_matrix_UB_22 -0.0425908000
_diffrn_orient_matrix_UB_23 0.0106365000
_diffrn_orient_matrix_UB_31 0.0711323000
_diffrn_orient_matrix_UB_32 -0.0075092000
_diffrn_orient_matrix_UB_33 0.0026225000
_diffrn_radiation_monochromator graphite
_diffrn_radiation_probe x-ray
_diffrn_radiation_type MoK\a
_diffrn_radiation_wavelength 0.71073
_diffrn_reflns_av_R_equivalents 0.0382
_diffrn_reflns_av_unetI/netI 0.0520
_diffrn_reflns_Laue_measured_fraction_full 0.999
_diffrn_reflns_Laue_measured_fraction_max 0.999
_diffrn_reflns_limit_h_max 12
_diffrn_reflns_limit_h_min -12
_diffrn_reflns_limit_k_max 17
_diffrn_reflns_limit_k_min -17
_diffrn_reflns_limit_l_max 34
_diffrn_reflns_limit_l_min -43
_diffrn_reflns_number 29170
_diffrn_reflns_point_group_measured_fraction_full 0.998
_diffrn_reflns_point_group_measured_fraction_max 0.996
_diffrn_reflns_theta_full 25.242
_diffrn_reflns_theta_max 27.100
_diffrn_reflns_theta_min 1.887
_diffrn_source 'fine-focus sealed X-ray tube'
_diffrn_source_type 'Rigaku (Mo) X-ray Source'
_exptl_absorpt_coefficient_mu 0.675
_exptl_absorpt_correction_T_max 1.00000
_exptl_absorpt_correction_T_min 0.87899
_exptl_absorpt_correction_type multi-scan
_exptl_absorpt_process_details
;
CrysAlisPro 1.171.40.12b (Rigaku Oxford Diffraction, 2018)
Empirical absorption correction using spherical harmonics,
 implemented in SCALE3 ABSPACK scaling algorithm.
;
_exptl_crystal_colour colourless
_exptl_crystal_colour_primary colourless
_exptl_crystal_density_diffrn 1.297
_exptl_crystal_description plank
_exptl_crystal_F_000 1924
_exptl_crystal_size_max 0.4
_exptl_crystal_size_mid 0.08
_exptl_crystal_size_min 0.08
_refine_diff_density_max 1.197
_refine_diff_density_min -0.562
_refine_diff_density_rms 0.078
_refine_ls_abs_structure_details
;
 Refined as an inversion twin.
;
_refine_ls_abs_structure_Flack 0.55(3)
_refine_ls_extinction_method none
_refine_ls_goodness_of_fit_ref 1.108
_refine_ls_hydrogen_treatment constr
_refine_ls_matrix_type full
_refine_ls_number_parameters 511
_refine_ls_number_reflns 10201
_refine_ls_number_restraints 0
_refine_ls_restrained_S_all 1.108
_refine_ls_R_factor_all 0.0550
_refine_ls_R_factor_gt 0.0468
_refine_ls_shift/su_max 0.001
_refine_ls_shift/su_mean 0.000
_refine_ls_structure_factor_coef Fsqd
_refine_ls_weighting_details 'w=1/[\s^2^(Fo^2^)+(0.0323P)^2^+5.8704P] where P=(Fo^2^+2Fc^2^)/3'
_refine_ls_weighting_scheme calc
_refine_ls_wR_factor_gt 0.0989
_refine_ls_wR_factor_ref 0.1020
_reflns_Friedel_coverage 0.789
_reflns_Friedel_fraction_full 0.997
_reflns_Friedel_fraction_max 0.992
_reflns_number_gt 9167
_reflns_number_total 10201
_reflns_threshold_expression 'I > 2\s(I)'
_cod_data_source_file ja9b13260_si_001.cif
_cod_data_source_block 14
_cod_depositor_comments 'Adding full bibliography for 4134138--4134148.cif.'
_cod_original_formula_sum 'C47.95 H75.95 Br0.15 F O1.70 P2 Pd S0.85'
_cod_database_code 4134146
_shelx_shelxl_version_number 2018/3
_chemical_oxdiff_formula 'Pd S O2 F1 C49 H77'
_shelx_space_group_comment
;
The symmetry employed for this shelxl refinement is uniquely defined
by the following loop, which should always be used as a source of
symmetry information in preference to the above space-group names.
They are only intended as comments.
;
_shelx_estimated_absorpt_t_max 0.948
_shelx_estimated_absorpt_t_min 0.774
_reflns_odcompleteness_completeness 99.85
_reflns_odcompleteness_iscentric 1
_reflns_odcompleteness_theta 26.32
_olex2_refinement_description
;
1. Twinned data refinement
 Scales: 0.45(3)
 0.55(3)
2. Fixed Uiso
 At 1.2 times of:
  All C(H) groups, All C(H,H) groups
 At 1.5 times of:
  All C(H,H,H) groups
3. Others
 Fixed Sof: C49(0.85) H49A(0.85) H49B(0.85) H49C(0.85) C46(0.85) C45(0.85)
 H45(0.85) C44(0.85) H44(0.85) C43(0.85) C48(0.85) H48(0.85) C47(0.85)
 H47(0.85) S1(0.85) O1(0.85) O2(0.85) Br1(0.15)
4.a Ternary CH refined with riding coordinates:
 C7(H7), C1(H1), C31(H31), C19(H19), C13(H13), C25(H25)
4.b Secondary CH2 refined with riding coordinates:
 C9(H9A,H9B), C8(H8A,H8B), C32(H32A,H32B), C11(H11A,H11B), C36(H36A,H36B),
 C10(H10A,H10B), C21(H21A,H21B), C30(H30A,H30B), C6(H6A,H6B), C24(H24A,H24B),
 C2(H2A,H2B), C5(H5A,H5B), C35(H35A,H35B), C26(H26A,H26B), C3(H3A,H3B),
 C14(H14A,H14B), C12(H12A,H12B), C34(H34A,H34B), C23(H23A,H23B), C28(H28A,H28B),
  C27(H27A,H27B), C33(H33A,H33B), C20(H20A,H20B), C22(H22A,H22B), C29(H29A,
 H29B), C17(H17A,H17B), C18(H18A,H18B), C4(H4A,H4B), C16(H16A,H16B), C15(H15A,
 H15B)
4.c Aromatic/amide H refined with riding coordinates:
 C39(H39), C38(H38), C42(H42), C41(H41), C45(H45), C44(H44), C48(H48), C47(H47)
4.d Idealised Me refined as rotating group:
 C49(H49A,H49B,H49C)
;
_olex2_submission_special_instructions 'No special instructions were received'
_oxdiff_exptl_absorpt_empirical_details
;
Empirical correction (ABSPACK) includes:
- Absorption correction using spherical harmonics
- Frame scaling
;
_oxdiff_exptl_absorpt_empirical_full_max 1.106
_oxdiff_exptl_absorpt_empirical_full_min 0.910

loop_
_space_group_symop_operation_xyz
'x, y, z'
'-x+1/2, -y, z+1/2'
'-x, y+1/2, -z+1/2'
'x+1/2, -y+1/2, -z'

loop_
_atom_site_label
_atom_site_type_symbol
_atom_site_fract_x
_atom_site_fract_y
_atom_site_fract_z
_atom_site_U_iso_or_equiv
_atom_site_adp_type
_atom_site_occupancy
_atom_site_site_symmetry_order
_atom_site_calc_flag
_atom_site_refinement_flags_posn
_atom_site_refinement_flags_occupancy
_atom_site_disorder_assembly
_atom_site_disorder_group
Pd1 Pd 0.45254(4) 0.53963(3) 0.61422(2) 0.01927(10) Uani 1 1 d . . . .
P1 P 0.41155(13) 0.70630(10) 0.61498(4) 0.0191(3) Uani 1 1 d . . . .
P2 P 0.46116(16) 0.37071(10) 0.62025(4) 0.0209(3) Uani 1 1 d . . . .
F1 F 0.0809(4) 0.4994(3) 0.46894(11) 0.0525(12) Uani 1 1 d . . . .
C9 C 0.3320(6) 0.7896(5) 0.49857(18) 0.0307(14) Uani 1 1 d . . . .
H9A H 0.272061 0.736197 0.492678 0.037 Uiso 1 1 calc R . . .
H9B H 0.394205 0.797701 0.476575 0.037 Uiso 1 1 calc R . . .
C7 C 0.3190(6) 0.7569(4) 0.57185(16) 0.0204(12) Uani 1 1 d . . . .
H7 H 0.251695 0.708253 0.564380 0.024 Uiso 1 1 calc R . . .
C39 C 0.0986(6) 0.5097(4) 0.53805(18) 0.0323(15) Uani 1 1 d . . . .
H39 H 0.004146 0.504869 0.540423 0.039 Uiso 1 1 calc R . . .
C1 C 0.3015(6) 0.7357(4) 0.65761(16) 0.0229(12) Uani 1 1 d . . . .
H1 H 0.286025 0.805018 0.657170 0.027 Uiso 1 1 calc R . . .
C8 C 0.4136(6) 0.7678(4) 0.53584(16) 0.0255(13) Uani 1 1 d . . . .
H8A H 0.478248 0.819156 0.540617 0.031 Uiso 1 1 calc R . . .
H8B H 0.465070 0.709146 0.532109 0.031 Uiso 1 1 calc R . . .
C32 C 0.2180(6) 0.3694(5) 0.66395(18) 0.0291(14) Uani 1 1 d . . . .
H32A H 0.214338 0.438682 0.662952 0.035 Uiso 1 1 calc R . . .
H32B H 0.175243 0.344592 0.640283 0.035 Uiso 1 1 calc R . . .
C11 C 0.1555(6) 0.8719(4) 0.53979(17) 0.0289(13) Uani 1 1 d . . . .
H11A H 0.089296 0.821335 0.535416 0.035 Uiso 1 1 calc R . . .
H11B H 0.105677 0.931249 0.543476 0.035 Uiso 1 1 calc R . . .
C38 C 0.1827(6) 0.5190(4) 0.57152(17) 0.0256(13) Uani 1 1 d . . . .
H38 H 0.142430 0.520434 0.596314 0.031 Uiso 1 1 calc R . . .
C37 C 0.3239(5) 0.5262(4) 0.56862(15) 0.0207(11) Uani 1 1 d . . . .
C36 C 0.4339(6) 0.3751(4) 0.70388(15) 0.0279(13) Uani 1 1 d . . . .
H36A H 0.528347 0.354411 0.705554 0.034 Uiso 1 1 calc R . . .
H36B H 0.432838 0.444532 0.703327 0.034 Uiso 1 1 calc R . . .
C10 C 0.2465(6) 0.8809(4) 0.50377(18) 0.0296(14) Uani 1 1 d . . . .
H10A H 0.306648 0.935564 0.506764 0.036 Uiso 1 1 calc R . . .
H10B H 0.190556 0.891067 0.480558 0.036 Uiso 1 1 calc R . . .
C31 C 0.3695(6) 0.3361(4) 0.66566(16) 0.0223(12) Uani 1 1 d . . . .
H31 H 0.369909 0.266072 0.667241 0.027 Uiso 1 1 calc R . . .
C19 C 0.6380(6) 0.3283(4) 0.62785(16) 0.0217(12) Uani 1 1 d . . . .
H19 H 0.670781 0.363087 0.651070 0.026 Uiso 1 1 calc R . . .
C42 C 0.3813(6) 0.5240(4) 0.53098(16) 0.0274(13) Uani 1 1 d . . . .
H42 H 0.475620 0.528929 0.528303 0.033 Uiso 1 1 calc R . . .
C21 C 0.8856(6) 0.3326(4) 0.60659(19) 0.0320(14) Uani 1 1 d . . . .
H21A H 0.945673 0.346724 0.584619 0.038 Uiso 1 1 calc R . . .
H21B H 0.912307 0.372936 0.628524 0.038 Uiso 1 1 calc R . . .
C30 C 0.4552(7) 0.2903(4) 0.54302(15) 0.0293(12) Uani 1 1 d . . . .
H30A H 0.490943 0.352499 0.535600 0.035 Uiso 1 1 calc R . . .
H30B H 0.531905 0.247339 0.546916 0.035 Uiso 1 1 calc R . . .
C6 C 0.3697(6) 0.7115(5) 0.69728(16) 0.0298(14) Uani 1 1 d . . . .
H6A H 0.384844 0.643009 0.698892 0.036 Uiso 1 1 calc R . . .
H6B H 0.457795 0.743070 0.698839 0.036 Uiso 1 1 calc R . . .
C24 C 0.6527(6) 0.2206(4) 0.63864(18) 0.0284(13) Uani 1 1 d . . . .
H24A H 0.591032 0.204753 0.660045 0.034 Uiso 1 1 calc R . . .
H24B H 0.629003 0.181293 0.616098 0.034 Uiso 1 1 calc R . . .
C2 C 0.1600(6) 0.6870(4) 0.65558(17) 0.0263(13) Uani 1 1 d . . . .
H2A H 0.115959 0.702634 0.630812 0.032 Uiso 1 1 calc R . . .
H2B H 0.170969 0.618037 0.656851 0.032 Uiso 1 1 calc R . . .
C5 C 0.2802(7) 0.7436(6) 0.73191(19) 0.0418(17) Uani 1 1 d . . . .
H5A H 0.323555 0.725084 0.756445 0.050 Uiso 1 1 calc R . . .
H5B H 0.272088 0.812757 0.731661 0.050 Uiso 1 1 calc R . . .
C35 C 0.3559(7) 0.3399(5) 0.74004(17) 0.0352(15) Uani 1 1 d . . . .
H35A H 0.363636 0.270817 0.741798 0.042 Uiso 1 1 calc R . . .
H35B H 0.396369 0.367193 0.763567 0.042 Uiso 1 1 calc R . . .
C26 C 0.3200(6) 0.1991(4) 0.59284(17) 0.0285(13) Uani 1 1 d . . . .
H26A H 0.268555 0.203213 0.617191 0.034 Uiso 1 1 calc R . . .
H26B H 0.396520 0.156089 0.597070 0.034 Uiso 1 1 calc R . . .
C40 C 0.1599(7) 0.5079(4) 0.50238(17) 0.0335(15) Uani 1 1 d . . . .
C3 C 0.0701(6) 0.7211(5) 0.69012(17) 0.0354(15) Uani 1 1 d . . . .
H3A H 0.055085 0.789500 0.687893 0.043 Uiso 1 1 calc R . . .
H3B H -0.018125 0.689568 0.688813 0.043 Uiso 1 1 calc R . . .
C13 C 0.5669(5) 0.7781(4) 0.62485(15) 0.0236(12) Uani 1 1 d . . . .
H13 H 0.598847 0.756030 0.650663 0.028 Uiso 1 1 calc R . . .
C14 C 0.5452(7) 0.8871(4) 0.62996(18) 0.0340(13) Uani 1 1 d . . . .
H14A H 0.520466 0.915269 0.604835 0.041 Uiso 1 1 calc R . . .
H14B H 0.470796 0.898411 0.648267 0.041 Uiso 1 1 calc R . . .
C12 C 0.2373(6) 0.8497(4) 0.57717(17) 0.0253(12) Uani 1 1 d . . . .
H12A H 0.175444 0.843109 0.599324 0.030 Uiso 1 1 calc R . . .
H12B H 0.299375 0.902173 0.582746 0.030 Uiso 1 1 calc R . . .
C34 C 0.2063(7) 0.3674(5) 0.73808(18) 0.0367(16) Uani 1 1 d . . . .
H34A H 0.197920 0.436418 0.740018 0.044 Uiso 1 1 calc R . . .
H34B H 0.158285 0.339355 0.760252 0.044 Uiso 1 1 calc R . . .
C25 C 0.3738(6) 0.2992(4) 0.58148(16) 0.0231(12) Uani 1 1 d . . . .
H25 H 0.292141 0.336211 0.574537 0.028 Uiso 1 1 calc R . . .
C23 C 0.8016(6) 0.2007(5) 0.6511(2) 0.0383(16) Uani 1 1 d . . . .
H23A H 0.822898 0.237411 0.674575 0.046 Uiso 1 1 calc R . . .
H23B H 0.811881 0.133379 0.657414 0.046 Uiso 1 1 calc R . . .
C28 C 0.3034(7) 0.1545(5) 0.52087(19) 0.0387(16) Uani 1 1 d . . . .
H28A H 0.241040 0.134125 0.500299 0.046 Uiso 1 1 calc R . . .
H28B H 0.376288 0.107602 0.522664 0.046 Uiso 1 1 calc R . . .
C27 C 0.2275(7) 0.1590(5) 0.55988(19) 0.0341(15) Uani 1 1 d . . . .
H27A H 0.196650 0.095396 0.567048 0.041 Uiso 1 1 calc R . . .
H27B H 0.147582 0.199558 0.557061 0.041 Uiso 1 1 calc R . . .
C33 C 0.1406(7) 0.3337(5) 0.70006(18) 0.0373(16) Uani 1 1 d . . . .
H33A H 0.047083 0.356722 0.698961 0.045 Uiso 1 1 calc R . . .
H33B H 0.138186 0.264354 0.699751 0.045 Uiso 1 1 calc R . . .
C20 C 0.7368(6) 0.3554(5) 0.59490(18) 0.0286(13) Uani 1 1 d . . . .
H20A H 0.728387 0.423240 0.589272 0.034 Uiso 1 1 calc R . . .
H20B H 0.713298 0.320380 0.571191 0.034 Uiso 1 1 calc R . . .
C22 C 0.9016(6) 0.2276(4) 0.6182(2) 0.0379(15) Uani 1 1 d . . . .
H22A H 0.994483 0.216232 0.627034 0.045 Uiso 1 1 calc R . . .
H22B H 0.884871 0.187388 0.595423 0.045 Uiso 1 1 calc R . . .
C41 C 0.3010(7) 0.5145(4) 0.49731(18) 0.0344(16) Uani 1 1 d . . . .
H41 H 0.340064 0.512692 0.472356 0.041 Uiso 1 1 calc R . . .
C29 C 0.3637(7) 0.2520(5) 0.51017(18) 0.0396(16) Uani 1 1 d . . . .
H29A H 0.416705 0.246132 0.486139 0.048 Uiso 1 1 calc R . . .
H29B H 0.290122 0.296968 0.505336 0.048 Uiso 1 1 calc R . . .
C17 C 0.8169(6) 0.8089(6) 0.6119(2) 0.0482(19) Uani 1 1 d . . . .
H17A H 0.844683 0.779931 0.636647 0.058 Uiso 1 1 calc R . . .
H17B H 0.890152 0.799435 0.593094 0.058 Uiso 1 1 calc R . . .
C18 C 0.6872(6) 0.7585(5) 0.59690(18) 0.0362(16) Uani 1 1 d . . . .
H18A H 0.665033 0.781737 0.570737 0.043 Uiso 1 1 calc R . . .
H18B H 0.703278 0.690175 0.595213 0.043 Uiso 1 1 calc R . . .
C4 C 0.1376(7) 0.6990(6) 0.72979(19) 0.0417(17) Uani 1 1 d . . . .
H4A H 0.081456 0.724166 0.750937 0.050 Uiso 1 1 calc R . . .
H4B H 0.144532 0.630265 0.733183 0.050 Uiso 1 1 calc R . . .
C16 C 0.7950(7) 0.9158(5) 0.6182(2) 0.052(2) Uani 1 1 d . . . .
H16A H 0.876828 0.943705 0.629496 0.062 Uiso 1 1 calc R . . .
H16B H 0.778567 0.946389 0.592958 0.062 Uiso 1 1 calc R . . .
C15 C 0.6744(7) 0.9340(5) 0.6453(2) 0.0449(18) Uani 1 1 d . . . .
H15A H 0.694991 0.909059 0.671290 0.054 Uiso 1 1 calc R . . .
H15B H 0.659693 1.002387 0.647688 0.054 Uiso 1 1 calc R . . .
C49 C 0.8372(9) 0.5133(6) 0.8447(2) 0.0403(19) Uani 0.85 1 d . P . .
H49A H 0.890933 0.566166 0.853971 0.060 Uiso 0.85 1 calc GR P . .
H49B H 0.886276 0.454696 0.848927 0.060 Uiso 0.85 1 calc GR P . .
H49C H 0.752133 0.511282 0.858721 0.060 Uiso 0.85 1 calc GR P . .
C46 C 0.8097(8) 0.5254(4) 0.80160(19) 0.0277(16) Uani 0.85 1 d . P . .
C45 C 0.6644(8) 0.5499(5) 0.78856(19) 0.0317(16) Uani 0.85 1 d . P B .
H45 H 0.592976 0.555502 0.806487 0.038 Uiso 0.85 1 calc R P . .
C44 C 0.6459(8) 0.5627(5) 0.7501(2) 0.041(2) Uani 0.85 1 d . P . .
H44 H 0.559028 0.579914 0.741527 0.049 Uiso 0.85 1 calc R P A .
C43 C 0.7494(7) 0.5518(6) 0.7216(2) 0.0318(16) Uani 0.85 1 d . P B 1
C48 C 0.8800(7) 0.5253(6) 0.7342(2) 0.0364(18) Uani 0.85 1 d . P . .
H48 H 0.950620 0.515761 0.716309 0.044 Uiso 0.85 1 calc R P B .
C47 C 0.9016(7) 0.5133(5) 0.7757(2) 0.0354(18) Uani 0.85 1 d . P B .
H47 H 0.988412 0.495635 0.784085 0.042 Uiso 0.85 1 calc R P . .
S1 S 0.7238(2) 0.58694(16) 0.67053(6) 0.0389(5) Uani 0.85 1 d . P B 1
O1 O 0.5868(6) 0.5422(4) 0.66456(13) 0.0364(12) Uani 0.85 1 d . P B 1
O2 O 0.8349(6) 0.5373(5) 0.64971(16) 0.0559(16) Uani 0.85 1 d . P B 1
Br1 Br 0.6572(6) 0.5607(3) 0.66052(13) 0.0231(9) Uiso 0.15 1 d . P B 2

loop_
_atom_site_aniso_label
_atom_site_aniso_U_11
_atom_site_aniso_U_22
_atom_site_aniso_U_33
_atom_site_aniso_U_23
_atom_site_aniso_U_13
_atom_site_aniso_U_12
Pd1 0.01747(17) 0.02230(19) 0.01804(17) -0.00092(19) -0.00384(18) -0.00077(18)
P1 0.0183(6) 0.0220(7) 0.0171(6) -0.0009(6) -0.0015(6) -0.0027(5)
P2 0.0176(7) 0.0251(7) 0.0201(7) 0.0007(5) -0.0012(6) 0.0013(6)
F1 0.048(2) 0.072(3) 0.037(2) 0.0150(19) -0.0276(19) -0.024(2)
C9 0.028(3) 0.039(4) 0.025(3) 0.003(3) -0.005(3) 0.005(3)
C7 0.017(3) 0.021(3) 0.023(3) 0.000(2) -0.003(2) 0.004(2)
C39 0.021(3) 0.035(4) 0.041(4) 0.008(3) -0.012(3) -0.004(2)
C1 0.024(3) 0.025(3) 0.019(3) -0.001(2) 0.003(2) 0.001(2)
C8 0.022(3) 0.030(3) 0.025(3) 0.002(2) -0.001(2) 0.002(2)
C32 0.017(3) 0.038(4) 0.033(3) 0.001(3) 0.001(3) -0.003(2)
C11 0.020(3) 0.027(3) 0.039(3) 0.004(3) -0.002(3) 0.004(2)
C38 0.025(3) 0.027(3) 0.025(3) 0.005(2) -0.004(2) -0.001(2)
C37 0.022(3) 0.016(3) 0.024(3) 0.003(2) -0.006(2) -0.005(2)
C36 0.021(3) 0.040(3) 0.023(3) -0.001(2) 0.000(2) -0.004(3)
C10 0.027(3) 0.032(3) 0.030(3) 0.008(3) -0.005(3) 0.001(3)
C31 0.019(3) 0.022(3) 0.025(3) -0.002(2) 0.002(2) -0.001(2)
C19 0.018(3) 0.024(3) 0.024(3) 0.000(2) 0.000(2) 0.000(2)
C42 0.024(3) 0.031(4) 0.027(3) -0.001(2) -0.005(2) -0.008(2)
C21 0.017(3) 0.044(4) 0.035(4) 0.003(3) 0.003(2) -0.001(3)
C30 0.027(3) 0.035(3) 0.026(3) -0.003(2) 0.000(3) -0.001(3)
C6 0.024(3) 0.044(4) 0.022(3) -0.001(3) -0.002(2) 0.000(3)
C24 0.021(3) 0.028(3) 0.036(3) 0.007(3) 0.002(3) 0.000(2)
C2 0.021(3) 0.035(3) 0.023(3) 0.001(2) -0.001(2) -0.001(2)
C5 0.037(4) 0.063(5) 0.025(3) -0.003(3) 0.002(3) 0.000(4)
C35 0.041(4) 0.044(4) 0.021(3) 0.002(3) 0.001(3) -0.002(3)
C26 0.031(3) 0.026(3) 0.029(3) -0.004(3) -0.004(3) -0.006(3)
C40 0.041(4) 0.034(3) 0.025(3) 0.007(3) -0.019(3) -0.014(3)
C3 0.018(3) 0.058(4) 0.030(3) 0.002(3) 0.006(3) 0.003(3)
C13 0.017(3) 0.033(3) 0.020(3) -0.002(2) -0.002(2) -0.004(2)
C14 0.032(3) 0.034(3) 0.036(3) 0.002(3) -0.005(3) -0.006(3)
C12 0.021(3) 0.025(3) 0.029(3) -0.002(2) -0.002(2) 0.002(2)
C34 0.035(4) 0.046(4) 0.029(3) 0.003(3) 0.009(3) 0.000(3)
C25 0.019(3) 0.025(3) 0.025(3) 0.000(2) -0.006(2) 0.002(2)
C23 0.028(3) 0.032(4) 0.055(4) 0.012(3) -0.006(3) 0.000(3)
C28 0.042(4) 0.037(4) 0.037(4) -0.016(3) -0.014(3) 0.001(3)
C27 0.037(4) 0.027(3) 0.038(4) -0.005(3) -0.008(3) -0.008(3)
C33 0.028(3) 0.049(4) 0.035(4) 0.002(3) 0.012(3) -0.003(3)
C20 0.021(3) 0.038(4) 0.027(3) 0.001(3) -0.001(2) -0.001(3)
C22 0.018(3) 0.040(4) 0.055(4) -0.005(3) -0.001(3) 0.002(2)
C41 0.043(4) 0.036(4) 0.024(3) 0.005(3) -0.008(3) -0.012(3)
C29 0.041(4) 0.055(4) 0.023(3) -0.010(3) -0.007(3) 0.001(3)
C17 0.019(3) 0.092(6) 0.033(3) 0.001(4) -0.006(3) -0.011(3)
C18 0.022(3) 0.060(5) 0.026(3) -0.004(3) 0.000(3) -0.004(3)
C4 0.030(3) 0.067(5) 0.028(3) 0.003(3) 0.009(3) 0.002(4)
C16 0.043(4) 0.065(5) 0.047(4) 0.014(4) -0.011(4) -0.033(4)
C15 0.046(4) 0.038(4) 0.051(4) 0.003(3) -0.014(3) -0.019(3)
C49 0.043(5) 0.041(5) 0.037(4) 0.001(3) -0.006(4) -0.001(4)
C46 0.050(4) 0.011(3) 0.022(3) 0.001(3) -0.007(3) -0.004(3)
C45 0.060(5) 0.010(3) 0.025(3) -0.004(3) -0.003(3) -0.005(3)
C44 0.024(4) 0.042(5) 0.057(5) -0.003(4) -0.005(4) -0.001(3)
C43 0.030(4) 0.034(4) 0.031(4) 0.001(3) -0.013(3) -0.003(3)
C48 0.025(4) 0.048(5) 0.036(4) -0.001(4) -0.004(3) 0.005(3)
C47 0.020(3) 0.035(4) 0.051(5) 0.015(3) -0.011(3) 0.002(3)
S1 0.0379(12) 0.0449(12) 0.0338(11) 0.0052(9) -0.0056(10) -0.0017(10)
O1 0.039(3) 0.049(3) 0.021(2) 0.005(3) 0.004(2) 0.001(3)
O2 0.041(3) 0.088(5) 0.038(3) -0.008(4) -0.001(3) 0.006(4)

loop_
_atom_type_symbol
_atom_type_description
_atom_type_scat_dispersion_real
_atom_type_scat_dispersion_imag
_atom_type_scat_source
C C 0.0033 0.0016 'International Tables Vol C Tables 4.2.6.8 and 6.1.1.4'
H H 0.0000 0.0000 'International Tables Vol C Tables 4.2.6.8 and 6.1.1.4'
Br Br -0.2901 2.4595 'International Tables Vol C Tables 4.2.6.8 and 6.1.1.4'
F F 0.0171 0.0103 'International Tables Vol C Tables 4.2.6.8 and 6.1.1.4'
O O 0.0106 0.0060 'International Tables Vol C Tables 4.2.6.8 and 6.1.1.4'
P P 0.1023 0.0942 'International Tables Vol C Tables 4.2.6.8 and 6.1.1.4'
Pd Pd -0.9988 1.0072 'International Tables Vol C Tables 4.2.6.8 and 6.1.1.4'
S S 0.1246 0.1234 'International Tables Vol C Tables 4.2.6.8 and 6.1.1.4'

loop_
_geom_angle_atom_site_label_1
_geom_angle_atom_site_label_2
_geom_angle_atom_site_label_3
_geom_angle
P1 Pd1 P2 170.48(5)
P1 Pd1 Br1 90.72(10)
P2 Pd1 Br1 91.94(10)
C37 Pd1 P1 89.68(16)
C37 Pd1 P2 89.75(16)
C37 Pd1 O1 175.3(2)
C37 Pd1 Br1 167.25(19)
O1 Pd1 P1 94.49(17)
O1 Pd1 P2 85.78(17)
C7 P1 Pd1 116.64(19)
C1 P1 Pd1 109.04(19)
C1 P1 C7 104.4(2)
C1 P1 C13 102.5(2)
C13 P1 Pd1 113.36(19)
C13 P1 C7 109.6(3)
C31 P2 Pd1 108.38(19)
C31 P2 C25 103.1(3)
C19 P2 Pd1 111.38(18)
C19 P2 C31 104.7(2)
C19 P2 C25 110.9(3)
C25 P2 Pd1 117.20(19)
C8 C9 C10 110.8(5)
C8 C7 P1 111.7(4)
C12 C7 P1 118.8(4)
C12 C7 C8 108.8(5)
C40 C39 C38 117.7(6)
C6 C1 P1 112.5(4)
C6 C1 C2 109.3(5)
C2 C1 P1 112.9(4)
C9 C8 C7 111.3(5)
C33 C32 C31 110.3(5)
C10 C11 C12 112.2(5)
C37 C38 C39 122.0(5)
C38 C37 Pd1 125.2(4)
C38 C37 C42 117.6(5)
C42 C37 Pd1 117.2(4)
C35 C36 C31 111.0(5)
C11 C10 C9 110.1(5)
C32 C31 P2 110.7(4)
C36 C31 P2 114.3(4)
C36 C31 C32 108.4(5)
C24 C19 P2 115.4(4)
C20 C19 P2 114.3(4)
C20 C19 C24 110.8(5)
C41 C42 C37 121.8(5)
C22 C21 C20 111.2(5)
C29 C30 C25 110.2(5)
C5 C6 C1 111.1(5)
C23 C24 C19 109.0(5)
C3 C2 C1 109.9(5)
C4 C5 C6 111.4(6)
C34 C35 C36 111.4(5)
C25 C26 C27 110.3(5)
F1 C40 C41 117.3(6)
C39 C40 F1 119.4(6)
C39 C40 C41 123.3(5)
C4 C3 C2 111.2(5)
C14 C13 P1 116.1(4)
C18 C13 P1 114.9(4)
C18 C13 C14 110.4(5)
C15 C14 C13 110.4(6)
C11 C12 C7 110.2(5)
C35 C34 C33 111.6(6)
C30 C25 P2 114.0(4)
C30 C25 C26 108.4(5)
C26 C25 P2 117.8(4)
C22 C23 C24 111.0(5)
C27 C28 C29 111.0(5)
C28 C27 C26 111.1(5)
C34 C33 C32 111.9(5)
C19 C20 C21 110.9(5)
C21 C22 C23 111.0(5)
C40 C41 C42 117.6(6)
C30 C29 C28 111.4(5)
C16 C17 C18 112.2(6)
C13 C18 C17 110.2(5)
C5 C4 C3 110.7(6)
C15 C16 C17 110.9(6)
C14 C15 C16 111.5(6)
C49 C46 C45 118.4(7)
C47 C46 C49 122.4(7)
C47 C46 C45 119.1(6)
C44 C45 C46 116.2(7)
C45 C44 C43 124.2(7)
C44 C43 S1 121.8(6)
C48 C43 C44 118.4(7)
C48 C43 S1 119.2(6)
C43 C48 C47 117.8(7)
C46 C47 C48 124.2(7)
O1 S1 C43 98.0(3)
O2 S1 C43 103.3(4)
O2 S1 O1 113.6(4)
S1 O1 Pd1 131.4(3)

loop_
_geom_bond_atom_site_label_1
_geom_bond_atom_site_label_2
_geom_bond_distance
Pd1 P1 2.3633(14)
Pd1 P2 2.3708(14)
Pd1 C37 2.004(5)
Pd1 O1 2.156(5)
Pd1 Br1 2.562(6)
P1 C7 1.861(5)
P1 C1 1.851(6)
P1 C13 1.852(5)
P2 C31 1.848(6)
P2 C19 1.847(6)
P2 C25 1.861(6)
F1 C40 1.379(6)
C9 C8 1.527(8)
C9 C10 1.535(8)
C7 C8 1.541(7)
C7 C12 1.534(7)
C39 C38 1.409(8)
C39 C40 1.352(9)
C1 C6 1.541(8)
C1 C2 1.544(8)
C32 C31 1.554(8)
C32 C33 1.525(8)
C11 C10 1.518(8)
C11 C12 1.532(8)
C38 C37 1.388(8)
C37 C42 1.396(8)
C36 C31 1.543(7)
C36 C35 1.527(8)
C19 C24 1.556(8)
C19 C20 1.526(8)
C42 C41 1.393(8)
C21 C20 1.542(8)
C21 C22 1.528(8)
C30 C25 1.535(8)
C30 C29 1.527(8)
C6 C5 1.533(8)
C24 C23 1.543(8)
C2 C3 1.541(8)
C5 C4 1.529(10)
C35 C34 1.515(9)
C26 C25 1.544(8)
C26 C27 1.544(8)
C40 C41 1.393(9)
C3 C4 1.532(9)
C13 C14 1.548(8)
C13 C18 1.536(8)
C14 C15 1.516(9)
C34 C33 1.517(9)
C23 C22 1.531(9)
C28 C27 1.520(9)
C28 C29 1.529(10)
C17 C18 1.538(8)
C17 C16 1.524(10)
C16 C15 1.518(10)
C49 C46 1.497(9)
C46 C45 1.528(10)
C46 C47 1.269(10)
C45 C44 1.329(10)
C44 C43 1.409(11)
C43 C48 1.398(9)
C43 S1 1.821(7)
C48 C47 1.432(10)
S1 O1 1.493(6)
S1 O2 1.470(6)

loop_
_twin_individual_id
_twin_individual_mass_fraction_refined
1 0.45(3)
2 0.55(3)
